data_4120484
loop_
_publ_author_name
'Lagaditis, Paraskevi O.'
'Sues, Peter E.'
'Sonnenberg, Jessica F.'
'Wan, Kai Yang'
'Lough, Alan J.'
'Morris, Robert H.'

_publ_section_title
;
 Iron(II) Complexes Containing Unsymmetrical P-N-P' Pincer Ligands for the
 Catalytic Asymmetric Hydrogenation of Ketones and Imines.
;
_journal_issue 4
_journal_name_full 'Journal of the American Chemical Society'
_journal_page_first 1367
_journal_page_last 1380
_journal_paper_doi 10.1021/ja4082233
_journal_volume 136
_journal_year 2014
_chemical_formula_moiety 'C30 H39 Br Fe N O2 P2, C24 H20 B'
_chemical_formula_sum 'C54 H59 B Br Fe N O2 P2'
_chemical_formula_weight 962.53
_chemical_name_systematic
; 
 ? 
;
_space_group_IT_number 2
_symmetry_cell_setting triclinic
_symmetry_space_group_name_Hall '-P 1'
_symmetry_space_group_name_H-M 'P -1'
_atom_sites_solution_hydrogens geom
_atom_sites_solution_primary direct
_atom_sites_solution_secondary difmap
_audit_creation_method SHELXL-97
_cell_angle_alpha 88.2970(14)
_cell_angle_beta 75.3640(16)
_cell_angle_gamma 68.4510(18)
_cell_formula_units_Z 2
_cell_length_a 11.0699(3)
_cell_length_b 14.9971(5)
_cell_length_c 15.9716(5)
_cell_measurement_reflns_used 38202
_cell_measurement_temperature 147(1)
_cell_measurement_theta_max 27.5
_cell_measurement_theta_min 2.6
_cell_volume 2380.32(13)
_computing_cell_refinement 'Denzo-SMN (Otwinowski & Minor, 1997)'
_computing_data_collection 'Collect (Nonius B.V., 1997-2002)'
_computing_data_reduction Denzo-SMN
_computing_molecular_graphics 'PLATON (Spek, 2009)'
_computing_publication_material 'SHELXTL V6.1'
_computing_structure_refinement 'SHELXTL V6.1 (Sheldrick, 2008)'
_computing_structure_solution 'SIR-92 (Altomare et al., 1994)'
_diffrn_ambient_temperature 147(1)
_diffrn_detector_area_resol_mean 9
_diffrn_measured_fraction_theta_full 0.990
_diffrn_measured_fraction_theta_max 0.990
_diffrn_measurement_device_type 'Nonius KappaCCD'
_diffrn_measurement_method '\f scans and \w scans with \k offsets'
_diffrn_radiation_monochromator graphite
_diffrn_radiation_source 'fine-focus sealed tube'
_diffrn_radiation_type MoK\a
_diffrn_radiation_wavelength 0.71073
_diffrn_reflns_av_R_equivalents 0.1092
_diffrn_reflns_av_sigmaI/netI 0.0999
_diffrn_reflns_limit_h_max 14
_diffrn_reflns_limit_h_min -14
_diffrn_reflns_limit_k_max 19
_diffrn_reflns_limit_k_min -19
_diffrn_reflns_limit_l_max 20
_diffrn_reflns_limit_l_min -20
_diffrn_reflns_number 38202
_diffrn_reflns_theta_full 27.54
_diffrn_reflns_theta_max 27.54
_diffrn_reflns_theta_min 2.64
_diffrn_standards_number 0
_exptl_absorpt_coefficient_mu 1.265
_exptl_absorpt_correction_T_max 0.836
_exptl_absorpt_correction_T_min 0.580
_exptl_absorpt_correction_type multi-scan
_exptl_absorpt_process_details
;
multi-scan from symmetry-related measurements 
 Sortav (Blessing 1995)
;
_exptl_crystal_colour red
_exptl_crystal_density_diffrn 1.343
_exptl_crystal_density_method 'not measured'
_exptl_crystal_description needle
_exptl_crystal_F_000 1004
_exptl_crystal_size_max 0.32
_exptl_crystal_size_mid 0.20
_exptl_crystal_size_min 0.10
_refine_diff_density_max 0.947
_refine_diff_density_min -0.630
_refine_diff_density_rms 0.096
_refine_ls_extinction_method none
_refine_ls_goodness_of_fit_ref 1.030
_refine_ls_hydrogen_treatment constr
_refine_ls_matrix_type full
_refine_ls_number_parameters 559
_refine_ls_number_reflns 10885
_refine_ls_number_restraints 0
_refine_ls_restrained_S_all 1.030
_refine_ls_R_factor_all 0.1180
_refine_ls_R_factor_gt 0.0627
_refine_ls_shift/su_max 0.001
_refine_ls_shift/su_mean 0.000
_refine_ls_structure_factor_coef Fsqd
_refine_ls_weighting_details 'calc w=1/[\s^2^(Fo^2^)+(0.0741P)^2^+0.4175P] where P=(Fo^2^+2Fc^2^)/3'
_refine_ls_weighting_scheme calc
_refine_ls_wR_factor_gt 0.1364
_refine_ls_wR_factor_ref 0.1614
_reflns_number_gt 6778
_reflns_number_total 10885
_reflns_threshold_expression I>2\s(I)
_cod_data_source_file ja4082233_si_002.cif
_cod_data_source_block 4a
_cod_depositor_comments
;
The following automatic conversions were performed:

'_symmetry_cell_setting' value 'Triclinic' changed to 'triclinic'
according to
/usr/data/users/saulius/automatic-downloads/current/ACS/lib/dictionaries/cif_core.dic
dictionary named 'cif_core.dic' version 2.4.2 from 2011-04-26.

Automatic conversion script
Id: cif_fix_values 2281 2013-09-26 08:29:07Z andrius 
;
_cod_database_code 4120484

loop_
_symmetry_equiv_pos_as_xyz
'x, y, z'
'-x, -y, -z'

loop_
_atom_site_label
_atom_site_type_symbol
_atom_site_fract_x
_atom_site_fract_y
_atom_site_fract_z
_atom_site_U_iso_or_equiv
_atom_site_adp_type
_atom_site_occupancy
_atom_site_symmetry_multiplicity
_atom_site_calc_flag
_atom_site_refinement_flags
Fe1 Fe 0.50615(5) 0.24093(4) 0.20069(3) 0.02875(15) Uani 1 1 d .
Br1 Br 0.54710(4) 0.23539(3) 0.04303(2) 0.03761(14) Uani 1 1 d .
P1 P 0.66597(9) 0.09690(7) 0.21213(6) 0.0305(2) Uani 1 1 d .
P2 P 0.33274(9) 0.38531(7) 0.21899(6) 0.0305(2) Uani 1 1 d .
O1 O 0.3268(3) 0.1341(2) 0.2177(2) 0.0460(7) Uani 1 1 d .
O2 O 0.7253(3) 0.3158(2) 0.17078(19) 0.0442(7) Uani 1 1 d .
N1 N 0.4643(3) 0.2567(2) 0.3287(2) 0.0302(7) Uani 1 1 d .
C1 C 0.6205(4) 0.0934(3) 0.3302(2) 0.0327(9) Uani 1 1 d .
H1A H 0.5512 0.0646 0.3481 0.039 Uiso 1 1 calc R
H1B H 0.7005 0.0532 0.3497 0.039 Uiso 1 1 calc R
C2 C 0.5668(4) 0.1944(3) 0.3713(2) 0.0348(9) Uani 1 1 d .
H2A H 0.5260 0.1953 0.4341 0.042 Uiso 1 1 calc R
H2B H 0.6409 0.2183 0.3638 0.042 Uiso 1 1 calc R
C3 C 0.3529(4) 0.3159(3) 0.3748(3) 0.0339(9) Uani 1 1 d .
H3A H 0.3365 0.3203 0.4361 0.041 Uiso 1 1 calc R
C4 C 0.2483(4) 0.3783(3) 0.3328(2) 0.0347(9) Uani 1 1 d .
H4A H 0.2040 0.4433 0.3630 0.042 Uiso 1 1 calc R
H4B H 0.1789 0.3506 0.3356 0.042 Uiso 1 1 calc R
C5 C 0.3910(4) 0.1769(3) 0.2100(3) 0.0347(9) Uani 1 1 d .
C6 C 0.6385(4) 0.2902(3) 0.1832(2) 0.0325(9) Uani 1 1 d .
C11 C 0.8401(4) 0.0868(3) 0.1766(3) 0.0340(9) Uani 1 1 d .
C12 C 0.9214(4) 0.0714(3) 0.2330(3) 0.0423(10) Uani 1 1 d .
H12A H 0.8872 0.0633 0.2924 0.051 Uiso 1 1 calc R
C13 C 1.0520(4) 0.0676(3) 0.2034(3) 0.0452(11) Uani 1 1 d .
H13A H 1.1071 0.0569 0.2426 0.054 Uiso 1 1 calc R
C14 C 1.1028(4) 0.0792(3) 0.1173(3) 0.0478(11) Uani 1 1 d .
H14A H 1.1924 0.0770 0.0974 0.057 Uiso 1 1 calc R
C15 C 1.0236(4) 0.0941(3) 0.0603(3) 0.0486(11) Uani 1 1 d .
H15A H 1.0587 0.1017 0.0010 0.058 Uiso 1 1 calc R
C16 C 0.8914(4) 0.0979(3) 0.0897(3) 0.0415(10) Uani 1 1 d .
H16A H 0.8368 0.1081 0.0503 0.050 Uiso 1 1 calc R
C21 C 0.6634(4) -0.0129(3) 0.1698(2) 0.0326(9) Uani 1 1 d .
C22 C 0.6199(4) -0.0152(3) 0.0962(3) 0.0424(10) Uani 1 1 d .
H22A H 0.5924 0.0416 0.0664 0.051 Uiso 1 1 calc R
C23 C 0.6159(4) -0.0992(3) 0.0654(3) 0.0479(11) Uani 1 1 d .
H23A H 0.5875 -0.0998 0.0141 0.057 Uiso 1 1 calc R
C24 C 0.6529(4) -0.1817(3) 0.1085(3) 0.0481(11) Uani 1 1 d .
H24A H 0.6465 -0.2386 0.0888 0.058 Uiso 1 1 calc R
C25 C 0.6993(5) -0.1808(3) 0.1807(3) 0.0586(13) Uani 1 1 d .
H25A H 0.7283 -0.2380 0.2095 0.070 Uiso 1 1 calc R
C26 C 0.7039(5) -0.0974(3) 0.2114(3) 0.0505(12) Uani 1 1 d .
H26A H 0.7353 -0.0978 0.2616 0.061 Uiso 1 1 calc R
C31 C 0.3715(4) 0.4948(3) 0.2184(2) 0.0323(9) Uani 1 1 d .
H31A H 0.2838 0.5506 0.2288 0.039 Uiso 1 1 calc R
C32 C 0.4339(4) 0.5018(3) 0.2926(3) 0.0361(9) Uani 1 1 d .
H32A H 0.3692 0.5046 0.3490 0.043 Uiso 1 1 calc R
H32B H 0.5158 0.4437 0.2888 0.043 Uiso 1 1 calc R
C33 C 0.4699(4) 0.5905(3) 0.2881(3) 0.0430(10) Uani 1 1 d .
H33A H 0.5120 0.5923 0.3355 0.052 Uiso 1 1 calc R
H33B H 0.3869 0.6487 0.2966 0.052 Uiso 1 1 calc R
C34 C 0.5663(4) 0.5912(3) 0.2015(3) 0.0476(11) Uani 1 1 d .
H34A H 0.5887 0.6494 0.2005 0.057 Uiso 1 1 calc R
H34B H 0.6507 0.5341 0.1933 0.057 Uiso 1 1 calc R
C35 C 0.5009(4) 0.5901(3) 0.1287(3) 0.0452(11) Uani 1 1 d .
H35A H 0.5653 0.5878 0.0723 0.054 Uiso 1 1 calc R
H35B H 0.4214 0.6503 0.1344 0.054 Uiso 1 1 calc R
C36 C 0.4572(4) 0.5047(3) 0.1293(3) 0.0400(10) Uani 1 1 d .
H36A H 0.5382 0.4451 0.1121 0.048 Uiso 1 1 calc R
H36B H 0.4049 0.5121 0.0859 0.048 Uiso 1 1 calc R
C41 C 0.2047(4) 0.4151(3) 0.1570(3) 0.0348(9) Uani 1 1 d .
H41A H 0.2415 0.4405 0.1018 0.042 Uiso 1 1 calc R
C42 C 0.1748(4) 0.3309(3) 0.1310(3) 0.0418(10) Uani 1 1 d .
H42A H 0.1380 0.3031 0.1838 0.050 Uiso 1 1 calc R
H42B H 0.2594 0.2806 0.0979 0.050 Uiso 1 1 calc R
C43 C 0.0741(4) 0.3609(3) 0.0757(3) 0.0491(11) Uani 1 1 d .
H43A H 0.1151 0.3816 0.0199 0.059 Uiso 1 1 calc R
H43B H 0.0529 0.3049 0.0629 0.059 Uiso 1 1 calc R
C44 C -0.0549(4) 0.4422(3) 0.1211(3) 0.0510(12) Uani 1 1 d .
H44A H -0.1145 0.4632 0.0815 0.061 Uiso 1 1 calc R
H44B H -0.1023 0.4188 0.1729 0.061 Uiso 1 1 calc R
C45 C -0.0268(4) 0.5269(3) 0.1485(3) 0.0511(12) Uani 1 1 d .
H45A H -0.1119 0.5765 0.1818 0.061 Uiso 1 1 calc R
H45B H 0.0097 0.5555 0.0962 0.061 Uiso 1 1 calc R
C46 C 0.0740(4) 0.4964(3) 0.2044(3) 0.0452(11) Uani 1 1 d .
H46A H 0.0335 0.4745 0.2597 0.054 Uiso 1 1 calc R
H46B H 0.0947 0.5523 0.2181 0.054 Uiso 1 1 calc R
B1 B 0.0592(4) 0.2111(3) 0.5648(3) 0.0364(11) Uani 1 1 d .
C51 C -0.0308(4) 0.2116(3) 0.6644(3) 0.0386(10) Uani 1 1 d .
C52 C -0.0022(4) 0.2395(3) 0.7374(3) 0.0471(11) Uani 1 1 d .
H52A H 0.0665 0.2650 0.7291 0.056 Uiso 1 1 calc R
C53 C -0.0700(5) 0.2317(3) 0.8216(3) 0.0578(13) Uani 1 1 d .
H53A H -0.0456 0.2503 0.8693 0.069 Uiso 1 1 calc R
C54 C -0.1721(5) 0.1973(3) 0.8361(3) 0.0611(14) Uani 1 1 d .
H54A H -0.2175 0.1908 0.8936 0.073 Uiso 1 1 calc R
C55 C -0.2079(4) 0.1722(3) 0.7664(3) 0.0553(13) Uani 1 1 d .
H55A H -0.2802 0.1502 0.7758 0.066 Uiso 1 1 calc R
C56 C -0.1386(4) 0.1790(3) 0.6821(3) 0.0455(11) Uani 1 1 d .
H56A H -0.1647 0.1611 0.6349 0.055 Uiso 1 1 calc R
C61 C 0.1588(4) 0.0997(3) 0.5271(3) 0.0381(9) Uani 1 1 d .
C62 C 0.1173(4) 0.0226(3) 0.5479(3) 0.0357(9) Uani 1 1 d .
H62A H 0.0335 0.0344 0.5891 0.043 Uiso 1 1 calc R
C63 C 0.1927(4) -0.0710(3) 0.5113(3) 0.0380(9) Uani 1 1 d .
H63A H 0.1597 -0.1209 0.5274 0.046 Uiso 1 1 calc R
C64 C 0.3147(4) -0.0909(3) 0.4519(3) 0.0452(11) Uani 1 1 d .
H64A H 0.3670 -0.1543 0.4267 0.054 Uiso 1 1 calc R
C65 C 0.3596(5) -0.0172(3) 0.4296(3) 0.0598(14) Uani 1 1 d .
H65A H 0.4439 -0.0300 0.3886 0.072 Uiso 1 1 calc R
C66 C 0.2829(4) 0.0764(3) 0.4664(3) 0.0532(12) Uani 1 1 d .
H66A H 0.3166 0.1258 0.4495 0.064 Uiso 1 1 calc R
C71 C 0.1432(4) 0.2807(3) 0.5679(2) 0.0363(9) Uani 1 1 d .
C72 C 0.0888(4) 0.3805(3) 0.5597(2) 0.0357(9) Uani 1 1 d .
H72A H 0.0063 0.4064 0.5436 0.043 Uiso 1 1 calc R
C73 C 0.1487(4) 0.4424(3) 0.5735(3) 0.0376(9) Uani 1 1 d .
H73A H 0.1077 0.5091 0.5668 0.045 Uiso 1 1 calc R
C74 C 0.2689(4) 0.4075(3) 0.5973(3) 0.0419(10) Uani 1 1 d .
H74A H 0.3106 0.4498 0.6075 0.050 Uiso 1 1 calc R
C75 C 0.3270(4) 0.3104(3) 0.6058(3) 0.0427(10) Uani 1 1 d .
H75A H 0.4097 0.2855 0.6217 0.051 Uiso 1 1 calc R
C76 C 0.2656(4) 0.2484(3) 0.5914(3) 0.0384(10) Uani 1 1 d .
H76A H 0.3080 0.1817 0.5976 0.046 Uiso 1 1 calc R
C81 C -0.0389(4) 0.2555(3) 0.4981(3) 0.0365(9) Uani 1 1 d .
C82 C -0.1722(4) 0.3187(3) 0.5275(3) 0.0403(10) Uani 1 1 d .
H82A H -0.2083 0.3362 0.5879 0.048 Uiso 1 1 calc R
C83 C -0.2550(4) 0.3573(3) 0.4722(3) 0.0475(11) Uani 1 1 d .
H83A H -0.3460 0.3986 0.4953 0.057 Uiso 1 1 calc R
C84 C -0.2047(5) 0.3355(3) 0.3840(3) 0.0485(11) Uani 1 1 d .
H84A H -0.2600 0.3624 0.3457 0.058 Uiso 1 1 calc R
C85 C -0.0733(5) 0.2742(3) 0.3522(3) 0.0473(11) Uani 1 1 d .
H85A H -0.0376 0.2585 0.2915 0.057 Uiso 1 1 calc R
C86 C 0.0077(4) 0.2350(3) 0.4079(3) 0.0421(10) Uani 1 1 d .
H86A H 0.0980 0.1927 0.3841 0.051 Uiso 1 1 calc R

loop_
_atom_site_aniso_label
_atom_site_aniso_U_11
_atom_site_aniso_U_22
_atom_site_aniso_U_33
_atom_site_aniso_U_23
_atom_site_aniso_U_13
_atom_site_aniso_U_12
Fe1 0.0306(3) 0.0294(3) 0.0286(3) 0.0053(2) -0.0119(2) -0.0113(2)
Br1 0.0432(2) 0.0396(3) 0.0297(2) 0.00632(17) -0.01265(17) -0.01320(18)
P1 0.0323(5) 0.0297(5) 0.0320(6) 0.0056(4) -0.0137(4) -0.0111(4)
P2 0.0316(5) 0.0305(5) 0.0309(5) 0.0053(4) -0.0129(4) -0.0104(4)
O1 0.0426(17) 0.0451(18) 0.058(2) 0.0147(15) -0.0208(14) -0.0205(14)
O2 0.0402(16) 0.0384(17) 0.060(2) 0.0047(14) -0.0152(14) -0.0200(13)
N1 0.0306(17) 0.0260(17) 0.0349(18) 0.0039(14) -0.0106(14) -0.0104(14)
C1 0.030(2) 0.032(2) 0.037(2) 0.0091(17) -0.0124(16) -0.0106(16)
C2 0.034(2) 0.039(2) 0.032(2) 0.0074(18) -0.0128(17) -0.0114(17)
C3 0.040(2) 0.033(2) 0.032(2) 0.0074(18) -0.0140(18) -0.0162(18)
C4 0.033(2) 0.035(2) 0.031(2) 0.0050(17) -0.0062(16) -0.0082(17)
C5 0.034(2) 0.030(2) 0.036(2) 0.0038(18) -0.0153(18) -0.0036(18)
C6 0.038(2) 0.022(2) 0.037(2) 0.0055(17) -0.0136(18) -0.0087(17)
C11 0.036(2) 0.030(2) 0.034(2) 0.0013(17) -0.0109(17) -0.0094(17)
C12 0.043(2) 0.048(3) 0.041(2) 0.008(2) -0.0173(19) -0.018(2)
C13 0.032(2) 0.050(3) 0.058(3) 0.009(2) -0.021(2) -0.0136(19)
C14 0.034(2) 0.049(3) 0.059(3) -0.002(2) -0.007(2) -0.017(2)
C15 0.044(3) 0.054(3) 0.042(3) 0.000(2) -0.003(2) -0.018(2)
C16 0.041(2) 0.045(3) 0.039(2) 0.001(2) -0.0128(19) -0.0154(19)
C21 0.034(2) 0.030(2) 0.034(2) 0.0036(17) -0.0120(17) -0.0103(16)
C22 0.053(3) 0.033(2) 0.048(3) 0.009(2) -0.027(2) -0.0149(19)
C23 0.062(3) 0.043(3) 0.050(3) 0.002(2) -0.030(2) -0.022(2)
C24 0.068(3) 0.032(2) 0.054(3) 0.005(2) -0.027(2) -0.022(2)
C25 0.096(4) 0.033(3) 0.059(3) 0.011(2) -0.040(3) -0.024(2)
C26 0.073(3) 0.035(2) 0.051(3) 0.010(2) -0.034(2) -0.017(2)
C31 0.033(2) 0.026(2) 0.037(2) 0.0094(17) -0.0163(17) -0.0063(16)
C32 0.034(2) 0.036(2) 0.039(2) 0.0015(18) -0.0127(17) -0.0109(17)
C33 0.044(2) 0.040(2) 0.052(3) 0.006(2) -0.018(2) -0.0192(19)
C34 0.045(2) 0.042(3) 0.058(3) 0.007(2) -0.010(2) -0.021(2)
C35 0.044(2) 0.037(2) 0.053(3) 0.013(2) -0.011(2) -0.0155(19)
C36 0.045(2) 0.040(2) 0.034(2) 0.0104(19) -0.0109(18) -0.0146(19)
C41 0.035(2) 0.036(2) 0.034(2) 0.0081(18) -0.0168(17) -0.0102(17)
C42 0.036(2) 0.039(2) 0.051(3) 0.005(2) -0.0208(19) -0.0086(18)
C43 0.043(2) 0.051(3) 0.059(3) -0.002(2) -0.027(2) -0.014(2)
C44 0.040(2) 0.060(3) 0.058(3) 0.011(2) -0.027(2) -0.016(2)
C45 0.044(3) 0.048(3) 0.061(3) 0.006(2) -0.028(2) -0.007(2)
C46 0.035(2) 0.043(3) 0.054(3) -0.002(2) -0.020(2) -0.0041(19)
B1 0.039(3) 0.033(3) 0.036(3) 0.011(2) -0.011(2) -0.012(2)
C51 0.037(2) 0.029(2) 0.039(2) 0.0081(18) -0.0078(18) -0.0019(17)
C52 0.057(3) 0.040(3) 0.036(2) 0.009(2) -0.013(2) -0.010(2)
C53 0.066(3) 0.057(3) 0.039(3) 0.010(2) -0.007(2) -0.014(3)
C54 0.062(3) 0.051(3) 0.039(3) 0.016(2) 0.002(2) 0.002(2)
C55 0.045(3) 0.047(3) 0.061(3) 0.022(2) -0.003(2) -0.011(2)
C56 0.041(2) 0.036(2) 0.049(3) 0.012(2) -0.007(2) -0.0045(19)
C61 0.041(2) 0.036(2) 0.037(2) 0.0064(18) -0.0152(18) -0.0114(18)
C62 0.036(2) 0.035(2) 0.039(2) 0.0081(18) -0.0165(18) -0.0125(18)
C63 0.042(2) 0.033(2) 0.043(2) 0.0101(19) -0.0214(19) -0.0123(18)
C64 0.041(2) 0.034(2) 0.059(3) -0.003(2) -0.014(2) -0.0106(19)
C65 0.044(3) 0.045(3) 0.076(4) -0.007(3) 0.005(2) -0.014(2)
C66 0.049(3) 0.038(3) 0.066(3) 0.000(2) 0.003(2) -0.019(2)
C71 0.044(2) 0.037(2) 0.026(2) 0.0066(17) -0.0109(17) -0.0113(18)
C72 0.036(2) 0.036(2) 0.030(2) 0.0031(17) -0.0113(17) -0.0058(18)
C73 0.046(2) 0.029(2) 0.035(2) 0.0002(18) -0.0140(18) -0.0077(18)
C74 0.049(2) 0.037(2) 0.045(3) 0.0017(19) -0.024(2) -0.014(2)
C75 0.044(2) 0.046(3) 0.038(2) 0.004(2) -0.0226(19) -0.009(2)
C76 0.046(2) 0.033(2) 0.036(2) 0.0117(18) -0.0179(19) -0.0100(18)
C81 0.042(2) 0.029(2) 0.041(2) 0.0079(18) -0.0091(18) -0.0185(18)
C82 0.045(2) 0.037(2) 0.039(2) 0.0076(19) -0.0139(19) -0.0141(19)
C83 0.046(3) 0.042(3) 0.057(3) 0.010(2) -0.019(2) -0.015(2)
C84 0.068(3) 0.042(3) 0.054(3) 0.018(2) -0.038(2) -0.029(2)
C85 0.073(3) 0.045(3) 0.035(2) 0.004(2) -0.019(2) -0.031(2)
C86 0.049(2) 0.039(2) 0.041(3) 0.005(2) -0.011(2) -0.021(2)

loop_
_atom_type_symbol
_atom_type_description
_atom_type_scat_dispersion_real
_atom_type_scat_dispersion_imag
_atom_type_scat_source
C C 0.0033 0.0016 'International Tables Vol C Tables 4.2.6.8 and 6.1.1.4'
H H 0.0000 0.0000 'International Tables Vol C Tables 4.2.6.8 and 6.1.1.4'
O O 0.0106 0.0060 'International Tables Vol C Tables 4.2.6.8 and 6.1.1.4'
P P 0.1023 0.0942 'International Tables Vol C Tables 4.2.6.8 and 6.1.1.4'
N N 0.0061 0.0033 'International Tables Vol C Tables 4.2.6.8 and 6.1.1.4'
Br Br -0.2901 2.4595 'International Tables Vol C Tables 4.2.6.8 and 6.1.1.4'
B B 0.0013 0.0007 'International Tables Vol C Tables 4.2.6.8 and 6.1.1.4'
Fe Fe 0.3463 0.8444 'International Tables Vol C Tables 4.2.6.8 and 6.1.1.4'

loop_
_geom_angle_atom_site_label_1
_geom_angle_atom_site_label_2
_geom_angle_atom_site_label_3
_geom_angle
C6 Fe1 C5 172.27(16)
C6 Fe1 N1 93.83(15)
C5 Fe1 N1 90.20(15)
C6 Fe1 P2 95.79(11)
C5 Fe1 P2 91.26(11)
N1 Fe1 P2 82.69(9)
C6 Fe1 P1 86.85(11)
C5 Fe1 P1 86.87(11)
N1 Fe1 P1 85.84(9)
P2 Fe1 P1 168.38(4)
C6 Fe1 Br1 85.30(12)
C5 Fe1 Br1 91.19(12)
N1 Fe1 Br1 175.35(9)
P2 Fe1 Br1 92.84(3)
P1 Fe1 Br1 98.66(3)
C21 P1 C11 105.52(17)
C21 P1 C1 105.54(17)
C11 P1 C1 108.60(17)
C21 P1 Fe1 120.13(12)
C11 P1 Fe1 117.05(13)
C1 P1 Fe1 98.75(12)
C4 P2 C31 105.09(18)
C4 P2 C41 107.29(18)
C31 P2 C41 103.66(17)
C4 P2 Fe1 98.16(12)
C31 P2 Fe1 117.96(12)
C41 P2 Fe1 122.81(13)
C3 N1 C2 119.8(3)
C3 N1 Fe1 122.7(2)
C2 N1 Fe1 117.5(2)
C2 C1 P1 109.1(3)
C2 C1 H1A 109.9
P1 C1 H1A 109.9
C2 C1 H1B 109.9
P1 C1 H1B 109.9
H1A C1 H1B 108.3
N1 C2 C1 108.5(3)
N1 C2 H2A 110.0
C1 C2 H2A 110.0
N1 C2 H2B 110.0
C1 C2 H2B 110.0
H2A C2 H2B 108.4
N1 C3 C4 120.3(3)
N1 C3 H3A 119.9
C4 C3 H3A 119.9
C3 C4 P2 107.6(3)
C3 C4 H4A 110.2
P2 C4 H4A 110.2
C3 C4 H4B 110.2
P2 C4 H4B 110.2
H4A C4 H4B 108.5
O1 C5 Fe1 175.8(3)
O2 C6 Fe1 176.3(3)
C12 C11 C16 119.3(4)
C12 C11 P1 122.5(3)
C16 C11 P1 118.2(3)
C13 C12 C11 120.4(4)
C13 C12 H12A 119.8
C11 C12 H12A 119.8
C14 C13 C12 120.3(4)
C14 C13 H13A 119.8
C12 C13 H13A 119.8
C15 C14 C13 119.9(4)
C15 C14 H14A 120.0
C13 C14 H14A 120.0
C14 C15 C16 120.1(4)
C14 C15 H15A 120.0
C16 C15 H15A 120.0
C11 C16 C15 119.9(4)
C11 C16 H16A 120.0
C15 C16 H16A 120.0
C22 C21 C26 118.1(4)
C22 C21 P1 121.4(3)
C26 C21 P1 120.5(3)
C21 C22 C23 120.8(4)
C21 C22 H22A 119.6
C23 C22 H22A 119.6
C24 C23 C22 120.5(4)
C24 C23 H23A 119.7
C22 C23 H23A 119.7
C23 C24 C25 119.0(4)
C23 C24 H24A 120.5
C25 C24 H24A 120.5
C24 C25 C26 120.6(4)
C24 C25 H25A 119.7
C26 C25 H25A 119.7
C25 C26 C21 120.8(4)
C25 C26 H26A 119.6
C21 C26 H26A 119.6
C36 C31 C32 112.5(3)
C36 C31 P2 111.5(3)
C32 C31 P2 112.3(3)
C36 C31 H31A 106.7
C32 C31 H31A 106.7
P2 C31 H31A 106.7
C33 C32 C31 111.0(3)
C33 C32 H32A 109.4
C31 C32 H32A 109.4
C33 C32 H32B 109.4
C31 C32 H32B 109.4
H32A C32 H32B 108.0
C32 C33 C34 111.6(4)
C32 C33 H33A 109.3
C34 C33 H33A 109.3
C32 C33 H33B 109.3
C34 C33 H33B 109.3
H33A C33 H33B 108.0
C35 C34 C33 109.4(3)
C35 C34 H34A 109.8
C33 C34 H34A 109.8
C35 C34 H34B 109.8
C33 C34 H34B 109.8
H34A C34 H34B 108.3
C34 C35 C36 112.5(3)
C34 C35 H35A 109.1
C36 C35 H35A 109.1
C34 C35 H35B 109.1
C36 C35 H35B 109.1
H35A C35 H35B 107.8
C35 C36 C31 112.8(3)
C35 C36 H36A 109.0
C31 C36 H36A 109.0
C35 C36 H36B 109.0
C31 C36 H36B 109.0
H36A C36 H36B 107.8
C42 C41 C46 110.4(3)
C42 C41 P2 115.1(3)
C46 C41 P2 111.5(3)
C42 C41 H41A 106.4
C46 C41 H41A 106.4
P2 C41 H41A 106.4
C41 C42 C43 111.5(3)
C41 C42 H42A 109.3
C43 C42 H42A 109.3
C41 C42 H42B 109.3
C43 C42 H42B 109.3
H42A C42 H42B 108.0
C44 C43 C42 111.7(4)
C44 C43 H43A 109.3
C42 C43 H43A 109.3
C44 C43 H43B 109.3
C42 C43 H43B 109.3
H43A C43 H43B 107.9
C45 C44 C43 111.4(3)
C45 C44 H44A 109.4
C43 C44 H44A 109.4
C45 C44 H44B 109.4
C43 C44 H44B 109.4
H44A C44 H44B 108.0
C44 C45 C46 111.4(3)
C44 C45 H45A 109.4
C46 C45 H45A 109.4
C44 C45 H45B 109.4
C46 C45 H45B 109.4
H45A C45 H45B 108.0
C45 C46 C41 111.0(3)
C45 C46 H46A 109.4
C41 C46 H46A 109.4
C45 C46 H46B 109.4
C41 C46 H46B 109.4
H46A C46 H46B 108.0
C71 B1 C51 107.4(3)
C71 B1 C61 112.6(3)
C51 B1 C61 110.1(3)
C71 B1 C81 108.1(3)
C51 B1 C81 111.2(3)
C61 B1 C81 107.4(3)
C52 C51 C56 115.1(4)
C52 C51 B1 122.8(4)
C56 C51 B1 122.1(4)
C53 C52 C51 122.9(5)
C53 C52 H52A 118.6
C51 C52 H52A 118.6
C54 C53 C52 120.2(5)
C54 C53 H53A 119.9
C52 C53 H53A 119.9
C53 C54 C55 119.2(4)
C53 C54 H54A 120.4
C55 C54 H54A 120.4
C54 C55 C56 120.3(5)
C54 C55 H55A 119.8
C56 C55 H55A 119.8
C55 C56 C51 122.2(5)
C55 C56 H56A 118.9
C51 C56 H56A 118.9
C66 C61 C62 114.8(4)
C66 C61 B1 123.5(4)
C62 C61 B1 121.4(4)
C61 C62 C63 123.3(4)
C61 C62 H62A 118.3
C63 C62 H62A 118.3
C64 C63 C62 120.0(4)
C64 C63 H63A 120.0
C62 C63 H63A 120.0
C65 C64 C63 118.7(4)
C65 C64 H64A 120.7
C63 C64 H64A 120.7
C64 C65 C66 120.8(4)
C64 C65 H65A 119.6
C66 C65 H65A 119.6
C61 C66 C65 122.4(4)
C61 C66 H66A 118.8
C65 C66 H66A 118.8
C76 C71 C72 114.6(4)
C76 C71 B1 122.5(3)
C72 C71 B1 122.3(3)
C73 C72 C71 123.5(4)
C73 C72 H72A 118.2
C71 C72 H72A 118.2
C72 C73 C74 120.0(4)
C72 C73 H73A 120.0
C74 C73 H73A 120.0
C75 C74 C73 118.9(4)
C75 C74 H74A 120.5
C73 C74 H74A 120.5
C74 C75 C76 120.6(4)
C74 C75 H75A 119.7
C76 C75 H75A 119.7
C75 C76 C71 122.4(4)
C75 C76 H76A 118.8
C71 C76 H76A 118.8
C82 C81 C86 115.1(4)
C82 C81 B1 122.3(4)
C86 C81 B1 122.5(3)
C83 C82 C81 122.9(4)
C83 C82 H82A 118.5
C81 C82 H82A 118.5
C84 C83 C82 120.0(4)
C84 C83 H83A 120.0
C82 C83 H83A 120.0
C85 C84 C83 118.9(4)
C85 C84 H84A 120.5
C83 C84 H84A 120.5
C84 C85 C86 120.6(4)
C84 C85 H85A 119.7
C86 C85 H85A 119.7
C85 C86 C81 122.4(4)
C85 C86 H86A 118.8
C81 C86 H86A 118.8

loop_
_geom_bond_atom_site_label_1
_geom_bond_atom_site_label_2
_geom_bond_distance
Fe1 C6 1.829(4)
Fe1 C5 1.835(4)
Fe1 N1 1.980(3)
Fe1 P2 2.2714(10)
Fe1 P1 2.2720(10)
Fe1 Br1 2.4416(6)
P1 C21 1.811(4)
P1 C11 1.816(4)
P1 C1 1.829(4)
P2 C4 1.842(4)
P2 C31 1.842(4)
P2 C41 1.846(4)
O1 C5 1.104(4)
O2 C6 1.132(4)
N1 C3 1.275(5)
N1 C2 1.482(4)
C1 C2 1.510(5)
C1 H1A 0.9900
C1 H1B 0.9900
C2 H2A 0.9900
C2 H2B 0.9900
C3 C4 1.492(5)
C3 H3A 0.9500
C4 H4A 0.9900
C4 H4B 0.9900
C11 C12 1.386(5)
C11 C16 1.391(5)
C12 C13 1.384(5)
C12 H12A 0.9500
C13 C14 1.381(6)
C13 H13A 0.9500
C14 C15 1.377(6)
C14 H14A 0.9500
C15 C16 1.398(6)
C15 H15A 0.9500
C16 H16A 0.9500
C21 C22 1.384(5)
C21 C26 1.390(5)
C22 C23 1.385(6)
C22 H22A 0.9500
C23 C24 1.376(6)
C23 H23A 0.9500
C24 C25 1.378(6)
C24 H24A 0.9500
C25 C26 1.380(6)
C25 H25A 0.9500
C26 H26A 0.9500
C31 C36 1.534(5)
C31 C32 1.539(5)
C31 H31A 1.0000
C32 C33 1.517(5)
C32 H32A 0.9900
C32 H32B 0.9900
C33 C34 1.522(6)
C33 H33A 0.9900
C33 H33B 0.9900
C34 C35 1.520(6)
C34 H34A 0.9900
C34 H34B 0.9900
C35 C36 1.525(6)
C35 H35A 0.9900
C35 H35B 0.9900
C36 H36A 0.9900
C36 H36B 0.9900
C41 C42 1.511(5)
C41 C46 1.535(5)
C41 H41A 1.0000
C42 C43 1.526(5)
C42 H42A 0.9900
C42 H42B 0.9900
C43 C44 1.518(6)
C43 H43A 0.9900
C43 H43B 0.9900
C44 C45 1.514(6)
C44 H44A 0.9900
C44 H44B 0.9900
C45 C46 1.535(5)
C45 H45A 0.9900
C45 H45B 0.9900
C46 H46A 0.9900
C46 H46B 0.9900
B1 C71 1.643(6)
B1 C51 1.648(6)
B1 C61 1.655(6)
B1 C81 1.664(6)
C51 C52 1.395(6)
C51 C56 1.411(6)
C52 C53 1.389(6)
C52 H52A 0.9500
C53 C54 1.375(7)
C53 H53A 0.9500
C54 C55 1.376(7)
C54 H54A 0.9500
C55 C56 1.393(6)
C55 H55A 0.9500
C56 H56A 0.9500
C61 C66 1.394(6)
C61 C62 1.396(5)
C62 C63 1.397(5)
C62 H62A 0.9500
C63 C64 1.373(6)
C63 H63A 0.9500
C64 C65 1.373(6)
C64 H64A 0.9500
C65 C66 1.400(6)
C65 H65A 0.9500
C66 H66A 0.9500
C71 C76 1.405(5)
C71 C72 1.409(5)
C72 C73 1.374(5)
C72 H72A 0.9500
C73 C74 1.386(5)
C73 H73A 0.9500
C74 C75 1.377(6)
C74 H74A 0.9500
C75 C76 1.391(6)
C75 H75A 0.9500
C76 H76A 0.9500
C81 C82 1.395(5)
C81 C86 1.403(6)
C82 C83 1.394(6)
C82 H82A 0.9500
C83 C84 1.379(6)
C83 H83A 0.9500
C84 C85 1.375(6)
C84 H84A 0.9500
C85 C86 1.388(6)
C85 H85A 0.9500
C86 H86A 0.9500
